data_7130777
loop_
_publ_author_name
'Fernandes, Rodney Agustinho'
'Kumar, Atul'
'Pathare, Ramdas Shivaji'

_publ_section_title
;
 Asymmetric Total Synthesis of (+)-Dihydroitomanallene B and Formal
 Synthesis of (-)-Kumausallene
;
_journal_name_full 'Chemical Communications'
_journal_paper_doi 10.1039/D2CC04574E
_journal_year 2022
_chemical_absolute_configuration unk
_chemical_formula_moiety 'C22 H19.52 N2 O9'
_chemical_formula_sum 'C22 H19.52 N2 O9'
_chemical_formula_weight 455.92
_space_group_crystal_system monoclinic
_space_group_IT_number 4
_space_group_name_Hall 'P 2yb'
_space_group_name_H-M_alt 'P 1 21 1'
_atom_sites_solution_hydrogens geom
_audit_creation_date 2022-07-13
_audit_creation_method
;
Olex2 1.3-ac4
(compiled 2019.04.23 svn.r3594 for Rigaku Oxford Diffraction, GUI svn.r5739)
;
_audit_update_record
;
2022-07-13 deposited with the CCDC.	2022-09-27 downloaded from the CCDC.
;
_cell_angle_alpha 90
_cell_angle_beta 114.720(18)
_cell_angle_gamma 90
_cell_formula_units_Z 2
_cell_length_a 14.892(2)
_cell_length_b 4.6144(5)
_cell_length_c 16.629(2)
_cell_measurement_reflns_used 3133
_cell_measurement_temperature 150
_cell_measurement_theta_max 30.7460
_cell_measurement_theta_min 2.4590
_cell_volume 1038.0(3)
_computing_cell_refinement 'CrysAlisPro 1.171.39.46 (Rigaku OD, 2018)'
_computing_data_collection 'CrysAlisPro 1.171.39.46 (Rigaku OD, 2018)'
_computing_data_reduction 'CrysAlisPro 1.171.39.46 (Rigaku OD, 2018)'
_computing_molecular_graphics 'Olex2 (Dolomanov et al., 2009)'
_computing_publication_material 'Olex2 (Dolomanov et al., 2009)'
_computing_structure_refinement 'ShelXL (Sheldrick, 2015)'
_computing_structure_solution 'ShelXT (Sheldrick, 2015)'
_diffrn_ambient_temperature 150.0
_diffrn_measured_fraction_theta_full 0.998
_diffrn_measured_fraction_theta_max 0.998
_diffrn_measurement_details
;
List of Runs (angles in degrees, time in seconds):

  # Type    Start    End  Width  t~exp~   \w     \q     \k     \f   Frames
#--------------------------------------------------------------------------
  1  \w   -110.00  70.00   1.00   16.00    --  -20.00   0.00 108.00  180
  2  \w    -66.00   7.00   1.00   16.00    --  -20.00 -72.00  36.00   73
  3  \w   -110.00  53.00   1.00   16.00    --  -20.00   0.00  36.00  163
  4  \w    -69.00  12.00   1.00   16.00    --  -20.00 -72.00 -36.00   81
;
_diffrn_measurement_device 'abstract diffractometer'
_diffrn_measurement_device_type 'dtrek-CrysAlisPro-abstract goniometer imported rigaku-d*trek images'
_diffrn_measurement_method '\w scans'
_diffrn_radiation_type MoK\a
_diffrn_radiation_wavelength 0.71073
_diffrn_reflns_av_R_equivalents 0.0819
_diffrn_reflns_av_unetI/netI 0.1167
_diffrn_reflns_Laue_measured_fraction_full 0.998
_diffrn_reflns_Laue_measured_fraction_max 0.998
_diffrn_reflns_limit_h_max 16
_diffrn_reflns_limit_h_min -17
_diffrn_reflns_limit_k_max 5
_diffrn_reflns_limit_k_min -5
_diffrn_reflns_limit_l_max 19
_diffrn_reflns_limit_l_min -19
_diffrn_reflns_number 9785
_diffrn_reflns_point_group_measured_fraction_full 0.981
_diffrn_reflns_point_group_measured_fraction_max 0.981
_diffrn_reflns_theta_full 24.994
_diffrn_reflns_theta_max 24.994
_diffrn_reflns_theta_min 2.405
_exptl_absorpt_coefficient_mu 0.115
_exptl_absorpt_correction_T_max 1.00000
_exptl_absorpt_correction_T_min 0.91599
_exptl_absorpt_correction_type multi-scan
_exptl_absorpt_process_details
;
CrysAlisPro 1.171.39.46 (Rigaku Oxford Diffraction, 2018)
Empirical absorption correction using spherical harmonics,
 implemented in SCALE3 ABSPACK scaling algorithm.
;
_exptl_crystal_colour colourless
_exptl_crystal_colour_primary colourless
_exptl_crystal_density_diffrn 1.459
_exptl_crystal_description plate
_exptl_crystal_F_000 475
_exptl_crystal_size_max 0.2
_exptl_crystal_size_mid 0.18
_exptl_crystal_size_min 0.02
_refine_diff_density_max 0.232
_refine_diff_density_min -0.263
_refine_diff_density_rms 0.062
_refine_ls_abs_structure_details
;
 Flack x determined using 540 quotients [(I+)-(I-)]/[(I+)+(I-)]
 (Parsons, Flack and Wagner, Acta Cryst. B69 (2013) 249-259).
;
_refine_ls_abs_structure_Flack -0.9(10)
_refine_ls_extinction_method none
_refine_ls_goodness_of_fit_ref 1.009
_refine_ls_hydrogen_treatment constr
_refine_ls_matrix_type full
_refine_ls_number_parameters 318
_refine_ls_number_reflns 3601
_refine_ls_number_restraints 26
_refine_ls_restrained_S_all 1.008
_refine_ls_R_factor_all 0.1155
_refine_ls_R_factor_gt 0.0645
_refine_ls_shift/su_max 0.000
_refine_ls_shift/su_mean 0.000
_refine_ls_structure_factor_coef Fsqd
_refine_ls_weighting_details 'w=1/[\s^2^(Fo^2^)+(0.0355P)^2^] where P=(Fo^2^+2Fc^2^)/3'
_refine_ls_weighting_scheme calc
_refine_ls_wR_factor_gt 0.1046
_refine_ls_wR_factor_ref 0.1347
_reflns_Friedel_coverage 0.730
_reflns_Friedel_fraction_full 0.958
_reflns_Friedel_fraction_max 0.958
_reflns_number_gt 2199
_reflns_number_total 3601
_reflns_threshold_expression 'I > 2\s(I)'
_cod_data_source_file d2cc04574e2.cif
_cod_data_source_block raf-ram-040_mo
_cod_database_code 7130777
_shelx_shelxl_version_number 2018/3
_shelx_space_group_comment
;
The symmetry employed for this shelxl refinement is uniquely defined
by the following loop, which should always be used as a source of
symmetry information in preference to the above space-group names.
They are only intended as comments.
;
_shelx_estimated_absorpt_t_max 0.998
_shelx_estimated_absorpt_t_min 0.977
_olex2_refinement_description
;
1. Fixed Uiso
 At 1.2 times of:
  All C(H) groups, All C(H,H) groups
2. Restrained distances
 C00X-C00W
 1.5 with sigma of 0.02
3. Uiso/Uaniso restraints and constraints
Uanis(C00X) \\sim Ueq, Uanis(C1) \\sim Ueq, Uanis(C00Y) \\sim Ueq, Uanis(C00W)
\\sim Ueq: with sigma of 0.001 and sigma for terminal atoms of 0.001
4. Others
 Sof(H00V)=Sof(C1)=Sof(H1)=1-FVAR(1)
 Sof(C00W)=Sof(H00W)=FVAR(1)
 Sof(C00Y)=Sof(H00N)=Sof(H00T)=1-FVAR(2)
 Sof(C00X)=Sof(H00I)=Sof(H00J)=FVAR(2)
5.a Ternary CH refined with riding coordinates:
 C00K(H00K), C00S(H00S), C00V(H00V)
5.b Secondary CH2 refined with riding coordinates:
 C00H(H00B,H00C), C00J(H00D,H00E), C00T(H00G,H00H)
5.c Aromatic/amide H refined with riding coordinates:
 C00A(H00A), C00F(H00F), C00L(H00L), C00M(H00M), C00O(H00O), C00P(H00P),
 C00Q(H00Q), C00R(H00R), C00W(H00W), C1(H1)
5.d X=CH2 refined with riding coordinates:
 C00X(H00I,H00J), C00Y(H00N,H00T)
;
_olex2_submission_special_instructions 'No special instructions were received'
_oxdiff_exptl_absorpt_empirical_details
;
Empirical correction (ABSPACK) includes:
- Absorption correction using spherical harmonics
- Frame scaling
;

loop_
_space_group_symop_operation_xyz
'x, y, z'
'-x, y+1/2, -z'

loop_
_atom_site_label
_atom_site_type_symbol
_atom_site_fract_x
_atom_site_fract_y
_atom_site_fract_z
_atom_site_U_iso_or_equiv
_atom_site_adp_type
_atom_site_occupancy
_atom_site_site_symmetry_order
_atom_site_calc_flag
_atom_site_refinement_flags_posn
_atom_site_refinement_flags_adp
_atom_site_refinement_flags_occupancy
_atom_site_disorder_assembly
_atom_site_disorder_group
O001 O 1.1497(3) 1.3735(8) 1.4185(3) 0.0303(10) Uani 1 1 d . . . . .
O002 O 0.9911(3) 1.5262(9) 1.3620(3) 0.0380(11) Uani 1 1 d . . . . .
O003 O 1.2988(3) 1.2987(8) 1.5979(3) 0.0374(11) Uani 1 1 d . . . . .
O004 O 1.4865(3) 1.7032(9) 1.6282(3) 0.0394(12) Uani 1 1 d . . . . .
O005 O 0.8974(4) 0.5201(10) 1.0262(3) 0.0460(12) Uani 1 1 d . . . . .
O006 O 1.6416(3) 1.5324(10) 1.6815(3) 0.0466(13) Uani 1 1 d . . . . .
O007 O 1.0557(4) 0.4424(9) 1.0743(3) 0.0484(14) Uani 1 1 d . . . . .
N008 N 0.9843(5) 0.5648(11) 1.0779(3) 0.0372(14) Uani 1 1 d . . . . .
O009 O 1.7279(4) 2.3195(13) 2.0620(3) 0.0682(17) Uani 1 1 d . . . . .
C00A C 0.9245(5) 0.9142(13) 1.1546(4) 0.0307(15) Uani 1 1 d . . . . .
H00A H 0.858896 0.869968 1.113700 0.037 Uiso 1 1 calc R . . . .
C00B C 1.0549(4) 1.3755(13) 1.3570(4) 0.0263(15) Uani 1 1 d . . . . .
C00C C 1.0398(5) 1.1689(13) 1.2836(4) 0.0260(15) Uani 1 1 d . . . . .
C00D C 1.0043(5) 0.7817(13) 1.1489(4) 0.0279(15) Uani 1 1 d . . . . .
N00E N 1.6527(5) 2.3685(15) 1.9960(4) 0.0520(17) Uani 1 1 d . . . . .
C00F C 0.9426(5) 1.1152(13) 1.2222(4) 0.0336(17) Uani 1 1 d . . . . .
H00F H 0.889129 1.215522 1.226620 0.040 Uiso 1 1 calc R . . . .
O00G O 1.5909(4) 2.5555(13) 1.9916(4) 0.0736(18) Uani 1 1 d . . . . .
C00H C 1.3487(4) 1.5480(14) 1.4963(4) 0.0342(16) Uani 1 1 d . . . . .
H00B H 1.343856 1.735794 1.466012 0.041 Uiso 1 1 calc R . . . .
H00C H 1.324412 1.394816 1.450512 0.041 Uiso 1 1 calc R . . . .
C00I C 1.5803(5) 1.6854(14) 1.6892(4) 0.0343(17) Uani 1 1 d . . . . .
C00J C 1.4564(5) 1.4887(14) 1.5575(4) 0.0351(16) Uani 1 1 d . . . . .
H00D H 1.463643 1.290767 1.582436 0.042 Uiso 1 1 calc R . . . .
H00E H 1.498084 1.504534 1.524379 0.042 Uiso 1 1 calc R . . . .
C00K C 1.2844(4) 1.5564(13) 1.5460(4) 0.0312(15) Uani 1 1 d . . . . .
H00K H 1.305148 1.725895 1.587258 0.037 Uiso 1 1 calc R . . . .
C00L C 1.6929(5) 1.8893(15) 1.8344(4) 0.0421(18) Uani 1 1 d . . . . .
H00L H 1.745392 1.788238 1.828420 0.051 Uiso 1 1 calc R . . . .
C00M C 1.1009(4) 0.8374(13) 1.2066(4) 0.0302(15) Uani 1 1 d . . . . .
H00M H 1.154022 0.745512 1.199235 0.036 Uiso 1 1 calc R . . . .
C00N C 1.5983(5) 1.8727(14) 1.7677(4) 0.0356(17) Uani 1 1 d . . . . .
C00O C 1.5407(5) 2.1922(15) 1.8492(5) 0.0448(19) Uani 1 1 d . . . . .
H00O H 1.489257 2.299590 1.854886 0.054 Uiso 1 1 calc R . . . .
C00P C 1.1185(5) 1.0281(13) 1.2747(4) 0.0298(15) Uani 1 1 d . . . . .
H00P H 1.184493 1.065008 1.316143 0.036 Uiso 1 1 calc R . . . .
C00Q C 1.5220(5) 2.0277(15) 1.7747(4) 0.0407(17) Uani 1 1 d . . . . .
H00Q H 1.457291 2.020341 1.728448 0.049 Uiso 1 1 calc R . . . .
C00R C 1.7117(5) 2.0512(16) 1.9094(4) 0.0419(18) Uani 1 1 d . . . . .
H00R H 1.776271 2.060070 1.955902 0.050 Uiso 1 1 calc R . . . .
C00S C 1.1728(4) 1.5724(13) 1.4924(4) 0.0312(15) Uani 1 1 d . . . . .
H00S H 1.149986 1.774133 1.472192 0.037 Uiso 1 1 calc R . . . .
C00T C 1.1344(5) 1.4617(14) 1.5590(4) 0.0364(17) Uani 1 1 d . . . . .
H00G H 1.074894 1.339974 1.528981 0.044 Uiso 1 1 calc R . . . .
H00H H 1.117227 1.625910 1.588221 0.044 Uiso 1 1 calc R . . . .
C00U C 1.6352(5) 2.1983(16) 1.9152(4) 0.0388(17) Uani 1 1 d . . . . .
C00V C 1.2192(5) 1.2821(16) 1.6271(4) 0.0435(18) Uani 1 1 d . . . . .
H00V H 1.195316 1.077523 1.614071 0.052 Uiso 0.52(4) 1 calc R . P A 2
C00W C 1.2654(13) 1.440(4) 1.7174(9) 0.026(5) Uani 0.48(4) 1 d D U P A 1
H00W H 1.284135 1.638113 1.720620 0.031 Uiso 0.48(4) 1 calc R . P A 1
C00X C 1.2793(9) 1.284(3) 1.7952(8) 0.041(5) Uani 0.560(18) 1 d D U P A 1
H00I H 1.260309 1.085970 1.791216 0.049 Uiso 0.560(18) 1 calc R . P A 1
H00J H 1.307565 1.377078 1.851200 0.049 Uiso 0.560(18) 1 calc R . P A 1
C1 C 1.2398(17) 1.318(6) 1.7176(12) 0.064(7) Uani 0.52(4) 1 d . U P A 2
H1 H 1.200205 1.221927 1.741745 0.077 Uiso 0.52(4) 1 calc R . P A 2
C00Y C 1.3100(15) 1.475(4) 1.7661(15) 0.062(7) Uani 0.440(18) 1 d . U P A 2
H00N H 1.349692 1.571646 1.742183 0.075 Uiso 0.440(18) 1 calc R . P A 2
H00T H 1.323536 1.498746 1.826885 0.075 Uiso 0.440(18) 1 calc R . P A 2

loop_
_atom_site_aniso_label
_atom_site_aniso_U_11
_atom_site_aniso_U_22
_atom_site_aniso_U_33
_atom_site_aniso_U_23
_atom_site_aniso_U_13
_atom_site_aniso_U_12
O001 0.027(3) 0.030(2) 0.028(2) -0.004(2) 0.006(2) 0.000(2)
O002 0.031(3) 0.042(3) 0.043(3) -0.001(2) 0.017(2) 0.008(2)
O003 0.040(3) 0.035(3) 0.041(3) 0.012(2) 0.021(2) 0.010(2)
O004 0.029(3) 0.038(3) 0.045(3) -0.010(2) 0.009(2) 0.001(2)
O005 0.046(3) 0.048(3) 0.036(3) -0.010(2) 0.009(2) -0.015(3)
O006 0.029(3) 0.059(3) 0.054(3) -0.005(3) 0.019(3) 0.004(3)
O007 0.055(4) 0.043(3) 0.045(3) -0.009(2) 0.018(3) 0.007(3)
N008 0.049(4) 0.031(3) 0.029(3) 0.002(3) 0.013(3) -0.005(3)
O009 0.045(4) 0.108(5) 0.036(3) -0.002(3) 0.001(3) 0.003(3)
C00A 0.024(4) 0.038(4) 0.025(3) 0.000(3) 0.006(3) -0.005(3)
C00B 0.021(4) 0.028(3) 0.029(4) 0.004(3) 0.010(3) -0.003(3)
C00C 0.027(4) 0.024(3) 0.031(4) 0.000(3) 0.015(3) -0.005(3)
C00D 0.034(4) 0.028(3) 0.025(4) -0.004(3) 0.015(3) -0.008(3)
N00E 0.046(4) 0.063(4) 0.042(4) 0.004(4) 0.013(4) -0.006(4)
C00F 0.027(4) 0.040(4) 0.035(4) 0.003(3) 0.013(3) 0.007(3)
O00G 0.064(4) 0.076(4) 0.061(4) -0.015(3) 0.007(3) 0.014(4)
C00H 0.031(4) 0.035(4) 0.038(4) -0.005(3) 0.016(3) -0.008(3)
C00I 0.020(4) 0.039(4) 0.040(4) 0.006(4) 0.010(3) -0.001(3)
C00J 0.035(4) 0.030(3) 0.041(4) -0.009(3) 0.017(3) -0.005(3)
C00K 0.028(4) 0.030(4) 0.033(4) -0.004(3) 0.011(3) -0.003(3)
C00L 0.035(4) 0.044(4) 0.043(4) 0.005(4) 0.013(4) -0.007(3)
C00M 0.025(4) 0.030(3) 0.038(4) 0.000(3) 0.016(3) -0.001(3)
C00N 0.025(4) 0.035(4) 0.044(4) 0.005(3) 0.011(3) -0.001(3)
C00O 0.032(4) 0.049(4) 0.053(5) -0.005(4) 0.017(4) 0.006(4)
C00P 0.024(3) 0.033(3) 0.031(4) 0.002(3) 0.010(3) 0.001(3)
C00Q 0.029(4) 0.047(4) 0.035(4) -0.002(4) 0.003(3) 0.000(4)
C00R 0.021(4) 0.061(5) 0.036(4) 0.008(4) 0.004(3) -0.009(4)
C00S 0.028(4) 0.030(3) 0.035(4) -0.003(3) 0.011(3) 0.002(3)
C00T 0.033(4) 0.040(4) 0.037(4) -0.007(3) 0.016(3) 0.000(3)
C00U 0.029(4) 0.045(4) 0.036(4) 0.002(4) 0.008(3) -0.005(3)
C00V 0.040(4) 0.057(5) 0.041(4) 0.002(4) 0.024(4) 0.011(4)
C00W 0.026(5) 0.026(5) 0.026(5) -0.0004(14) 0.011(3) -0.0001(14)
C00X 0.040(5) 0.041(5) 0.040(5) -0.0001(14) 0.017(2) 0.0005(14)
C1 0.064(7) 0.064(7) 0.064(7) 0.0003(14) 0.027(3) 0.0001(14)
C00Y 0.062(7) 0.063(7) 0.062(7) -0.0003(14) 0.026(3) 0.0007(14)

loop_
_atom_type_symbol
_atom_type_description
_atom_type_scat_dispersion_real
_atom_type_scat_dispersion_imag
_atom_type_scat_source
C C 0.0033 0.0016 'International Tables Vol C Tables 4.2.6.8 and 6.1.1.4'
H H 0.0000 0.0000 'International Tables Vol C Tables 4.2.6.8 and 6.1.1.4'
N N 0.0061 0.0033 'International Tables Vol C Tables 4.2.6.8 and 6.1.1.4'
O O 0.0106 0.0060 'International Tables Vol C Tables 4.2.6.8 and 6.1.1.4'

loop_
_geom_angle_atom_site_label_1
_geom_angle_atom_site_label_2
_geom_angle_atom_site_label_3
_geom_angle
_geom_angle_site_symmetry_1
_geom_angle_site_symmetry_3
_geom_angle_publ_flag
C00B O001 C00S 115.9(4) . . ?
C00K O003 C00V 107.9(5) . . ?
C00I O004 C00J 116.1(5) . . ?
O005 N008 C00D 118.1(5) . . ?
O007 N008 O005 124.5(6) . . ?
O007 N008 C00D 117.4(6) . . ?
C00D C00A H00A 121.0 . . ?
C00D C00A C00F 118.1(6) . . ?
C00F C00A H00A 121.0 . . ?
O001 C00B C00C 111.5(5) . . ?
O002 C00B O001 123.6(6) . . ?
O002 C00B C00C 124.9(6) . . ?
C00F C00C C00B 117.8(5) . . ?
C00F C00C C00P 119.8(6) . . ?
C00P C00C C00B 122.4(6) . . ?
C00A C00D N008 117.7(6) . . ?
C00A C00D C00M 123.3(6) . . ?
C00M C00D N008 119.0(6) . . ?
O009 N00E O00G 124.3(7) . . ?
O009 N00E C00U 117.7(6) . . ?
O00G N00E C00U 118.0(6) . . ?
C00A C00F C00C 119.8(6) . . ?
C00A C00F H00F 120.1 . . ?
C00C C00F H00F 120.1 . . ?
H00B C00H H00C 107.9 . . ?
C00J C00H H00B 109.2 . . ?
C00J C00H H00C 109.2 . . ?
C00K C00H H00B 109.2 . . ?
C00K C00H H00C 109.2 . . ?
C00K C00H C00J 111.8(5) . . ?
O004 C00I C00N 112.0(6) . . ?
O006 C00I O004 123.5(6) . . ?
O006 C00I C00N 124.5(6) . . ?
O004 C00J C00H 107.5(5) . . ?
O004 C00J H00D 110.2 . . ?
O004 C00J H00E 110.2 . . ?
C00H C00J H00D 110.2 . . ?
C00H C00J H00E 110.2 . . ?
H00D C00J H00E 108.5 . . ?
O003 C00K C00H 109.9(5) . . ?
O003 C00K H00K 108.2 . . ?
O003 C00K C00S 104.1(5) . . ?
C00H C00K H00K 108.2 . . ?
C00H C00K C00S 117.9(5) . . ?
C00S C00K H00K 108.2 . . ?
C00N C00L H00L 119.7 . . ?
C00R C00L H00L 119.7 . . ?
C00R C00L C00N 120.6(7) . . ?
C00D C00M H00M 120.7 . . ?
C00P C00M C00D 118.6(6) . . ?
C00P C00M H00M 120.7 . . ?
C00L C00N C00I 118.9(6) . . ?
C00L C00N C00Q 119.9(7) . . ?
C00Q C00N C00I 121.2(6) . . ?
C00Q C00O H00O 120.6 . . ?
C00U C00O H00O 120.6 . . ?
C00U C00O C00Q 118.9(7) . . ?
C00C C00P H00P 119.8 . . ?
C00M C00P C00C 120.3(6) . . ?
C00M C00P H00P 119.8 . . ?
C00N C00Q H00Q 120.2 . . ?
C00O C00Q C00N 119.7(6) . . ?
C00O C00Q H00Q 120.2 . . ?
C00L C00R H00R 120.8 . . ?
C00U C00R C00L 118.3(7) . . ?
C00U C00R H00R 120.8 . . ?
O001 C00S C00K 106.2(5) . . ?
O001 C00S H00S 112.1 . . ?
O001 C00S C00T 111.9(5) . . ?
C00K C00S H00S 112.1 . . ?
C00K C00S C00T 101.9(5) . . ?
C00T C00S H00S 112.1 . . ?
C00S C00T H00G 110.6 . . ?
C00S C00T H00H 110.6 . . ?
C00S C00T C00V 105.8(5) . . ?
H00G C00T H00H 108.7 . . ?
C00V C00T H00G 110.6 . . ?
C00V C00T H00H 110.6 . . ?
C00O C00U N00E 117.8(6) . . ?
C00R C00U N00E 119.5(6) . . ?
C00R C00U C00O 122.6(7) . . ?
O003 C00V C00T 104.9(5) . . ?
O003 C00V H00V 103.9 . . ?
O003 C00V C00W 101.8(8) . . ?
C00T C00V H00V 103.9 . . ?
C00T C00V C00W 110.8(7) . . ?
C1 C00V O003 120.2(13) . . ?
C1 C00V C00T 117.9(9) . . ?
C1 C00V H00V 103.9 . . ?
C00V C00W H00W 120.6 . . ?
C00X C00W C00V 118.7(16) . . ?
C00X C00W H00W 120.6 . . ?
C00W C00X H00I 120.0 . . ?
C00W C00X H00J 120.0 . . ?
H00I C00X H00J 120.0 . . ?
C00V C1 H1 119.8 . . ?
C00Y C1 C00V 120(3) . . ?
C00Y C1 H1 119.8 . . ?
C1 C00Y H00N 120.0 . . ?
C1 C00Y H00T 120.0 . . ?
H00N C00Y H00T 120.0 . . ?

loop_
_geom_bond_atom_site_label_1
_geom_bond_atom_site_label_2
_geom_bond_distance
_geom_bond_site_symmetry_2
_geom_bond_publ_flag
O001 C00B 1.354(7) . ?
O001 C00S 1.455(7) . ?
O002 C00B 1.207(7) . ?
O003 C00K 1.431(7) . ?
O003 C00V 1.460(7) . ?
O004 C00I 1.342(7) . ?
O004 C00J 1.457(7) . ?
O005 N008 1.235(6) . ?
O006 C00I 1.202(7) . ?
O007 N008 1.227(7) . ?
N008 C00D 1.481(8) . ?
O009 N00E 1.217(7) . ?
C00A H00A 0.9500 . ?
C00A C00D 1.375(8) . ?
C00A C00F 1.394(8) . ?
C00B C00C 1.490(8) . ?
C00C C00F 1.401(8) . ?
C00C C00P 1.401(8) . ?
C00D C00M 1.378(8) . ?
N00E O00G 1.240(8) . ?
N00E C00U 1.482(9) . ?
C00F H00F 0.9500 . ?
C00H H00B 0.9900 . ?
C00H H00C 0.9900 . ?
C00H C00J 1.522(8) . ?
C00H C00K 1.504(8) . ?
C00I C00N 1.493(9) . ?
C00J H00D 0.9900 . ?
C00J H00E 0.9900 . ?
C00K H00K 1.0000 . ?
C00K C00S 1.524(8) . ?
C00L H00L 0.9500 . ?
C00L C00N 1.383(9) . ?
C00L C00R 1.379(9) . ?
C00M H00M 0.9500 . ?
C00M C00P 1.370(8) . ?
C00N C00Q 1.388(8) . ?
C00O H00O 0.9500 . ?
C00O C00Q 1.378(9) . ?
C00O C00U 1.376(9) . ?
C00P H00P 0.9500 . ?
C00Q H00Q 0.9500 . ?
C00R H00R 0.9500 . ?
C00R C00U 1.363(9) . ?
C00S H00S 1.0000 . ?
C00S C00T 1.531(8) . ?
C00T H00G 0.9900 . ?
C00T H00H 0.9900 . ?
C00T C00V 1.539(8) . ?
C00V H00V 1.0000 . ?
C00V C00W 1.547(19) . ?
C00V C1 1.414(18) . ?
C00W H00W 0.9500 . ?
C00W C00X 1.419(19) . ?
C00X H00I 0.9500 . ?
C00X H00J 0.9500 . ?
C1 H1 0.9500 . ?
C1 C00Y 1.25(4) . ?
C00Y H00N 0.9500 . ?
C00Y H00T 0.9500 . ?
